data_1011112
loop_
_publ_author_name
'Davey, W P'

_publ_section_title
;
Precission measurements of the lattice constants of 12 common metals
;
_journal_coden_ASTM PHRVAO
_journal_name_full
;
Physical Review (1,1893-132,1963/141,1966-188,1969)
;
_journal_page_first 753
_journal_page_last 761
_journal_volume 25
_journal_year 1925
_chemical_compound_source 'synthetic (from Heraeus)'
_chemical_formula_structural Pd
_chemical_formula_sum Pd
_chemical_name_common Palladium
_chemical_name_mineral Palladium
_chemical_name_systematic Palladium
_space_group_IT_number 225
_symmetry_cell_setting cubic
_symmetry_Int_Tables_number 225
_symmetry_space_group_name_Hall '-F 4 2 3'
_symmetry_space_group_name_H-M 'F m -3 m'
_cell_angle_alpha 90
_cell_angle_beta 90
_cell_angle_gamma 90
_cell_formula_units_Z 4
_cell_length_a 3.867(3)
_cell_length_b 3.867(3)
_cell_length_c 3.867(3)
_cell_volume 57.8
_exptl_crystal_density_meas 11.7(20)
_cod_database_code 1011112

loop_
_symmetry_equiv_pos_as_xyz
x,y,z
y,z,x
z,x,y
x,z,y
y,x,z
z,y,x
x,-y,-z
y,-z,-x
z,-x,-y
x,-z,-y
y,-x,-z
z,-y,-x
-x,y,-z
-y,z,-x
-z,x,-y
-x,z,-y
-y,x,-z
-z,y,-x
-x,-y,z
-y,-z,x
-z,-x,y
-x,-z,y
-y,-x,z
-z,-y,x
-x,-y,-z
-y,-z,-x
-z,-x,-y
-x,-z,-y
-y,-x,-z
-z,-y,-x
-x,y,z
-y,z,x
-z,x,y
-x,z,y
-y,x,z
-z,y,x
x,-y,z
y,-z,x
z,-x,y
x,-z,y
y,-x,z
z,-y,x
x,y,-z
y,z,-x
z,x,-y
x,z,-y
y,x,-z
z,y,-x
x,1/2+y,1/2+z
1/2+x,y,1/2+z
1/2+x,1/2+y,z
y,1/2+z,1/2+x
1/2+y,z,1/2+x
1/2+y,1/2+z,x
z,1/2+x,1/2+y
1/2+z,x,1/2+y
1/2+z,1/2+x,y
x,1/2+z,1/2+y
1/2+x,z,1/2+y
1/2+x,1/2+z,y
y,1/2+x,1/2+z
1/2+y,x,1/2+z
1/2+y,1/2+x,z
z,1/2+y,1/2+x
1/2+z,y,1/2+x
1/2+z,1/2+y,x
x,1/2-y,1/2-z
1/2+x,-y,1/2-z
1/2+x,1/2-y,-z
y,1/2-z,1/2-x
1/2+y,-z,1/2-x
1/2+y,1/2-z,-x
z,1/2-x,1/2-y
1/2+z,-x,1/2-y
1/2+z,1/2-x,-y
x,1/2-z,1/2-y
1/2+x,-z,1/2-y
1/2+x,1/2-z,-y
y,1/2-x,1/2-z
1/2+y,-x,1/2-z
1/2+y,1/2-x,-z
z,1/2-y,1/2-x
1/2+z,-y,1/2-x
1/2+z,1/2-y,-x
-x,1/2+y,1/2-z
1/2-x,y,1/2-z
1/2-x,1/2+y,-z
-y,1/2+z,1/2-x
1/2-y,z,1/2-x
1/2-y,1/2+z,-x
-z,1/2+x,1/2-y
1/2-z,x,1/2-y
1/2-z,1/2+x,-y
-x,1/2+z,1/2-y
1/2-x,z,1/2-y
1/2-x,1/2+z,-y
-y,1/2+x,1/2-z
1/2-y,x,1/2-z
1/2-y,1/2+x,-z
-z,1/2+y,1/2-x
1/2-z,y,1/2-x
1/2-z,1/2+y,-x
-x,1/2-y,1/2+z
1/2-x,-y,1/2+z
1/2-x,1/2-y,z
-y,1/2-z,1/2+x
1/2-y,-z,1/2+x
1/2-y,1/2-z,x
-z,1/2-x,1/2+y
1/2-z,-x,1/2+y
1/2-z,1/2-x,y
-x,1/2-z,1/2+y
1/2-x,-z,1/2+y
1/2-x,1/2-z,y
-y,1/2-x,1/2+z
1/2-y,-x,1/2+z
1/2-y,1/2-x,z
-z,1/2-y,1/2+x
1/2-z,-y,1/2+x
1/2-z,1/2-y,x
-x,1/2-y,1/2-z
1/2-x,-y,1/2-z
1/2-x,1/2-y,-z
-y,1/2-z,1/2-x
1/2-y,-z,1/2-x
1/2-y,1/2-z,-x
-z,1/2-x,1/2-y
1/2-z,-x,1/2-y
1/2-z,1/2-x,-y
-x,1/2-z,1/2-y
1/2-x,-z,1/2-y
1/2-x,1/2-z,-y
-y,1/2-x,1/2-z
1/2-y,-x,1/2-z
1/2-y,1/2-x,-z
-z,1/2-y,1/2-x
1/2-z,-y,1/2-x
1/2-z,1/2-y,-x
-x,1/2+y,1/2+z
1/2-x,y,1/2+z
1/2-x,1/2+y,z
-y,1/2+z,1/2+x
1/2-y,z,1/2+x
1/2-y,1/2+z,x
-z,1/2+x,1/2+y
1/2-z,x,1/2+y
1/2-z,1/2+x,y
-x,1/2+z,1/2+y
1/2-x,z,1/2+y
1/2-x,1/2+z,y
-y,1/2+x,1/2+z
1/2-y,x,1/2+z
1/2-y,1/2+x,z
-z,1/2+y,1/2+x
1/2-z,y,1/2+x
1/2-z,1/2+y,x
x,1/2-y,1/2+z
1/2+x,-y,1/2+z
1/2+x,1/2-y,z
y,1/2-z,1/2+x
1/2+y,-z,1/2+x
1/2+y,1/2-z,x
z,1/2-x,1/2+y
1/2+z,-x,1/2+y
1/2+z,1/2-x,y
x,1/2-z,1/2+y
1/2+x,-z,1/2+y
1/2+x,1/2-z,y
y,1/2-x,1/2+z
1/2+y,-x,1/2+z
1/2+y,1/2-x,z
z,1/2-y,1/2+x
1/2+z,-y,1/2+x
1/2+z,1/2-y,x
x,1/2+y,1/2-z
1/2+x,y,1/2-z
1/2+x,1/2+y,-z
y,1/2+z,1/2-x
1/2+y,z,1/2-x
1/2+y,1/2+z,-x
z,1/2+x,1/2-y
1/2+z,x,1/2-y
1/2+z,1/2+x,-y
x,1/2+z,1/2-y
1/2+x,z,1/2-y
1/2+x,1/2+z,-y
y,1/2+x,1/2-z
1/2+y,x,1/2-z
1/2+y,1/2+x,-z
z,1/2+y,1/2-x
1/2+z,y,1/2-x
1/2+z,1/2+y,-x

loop_
_atom_site_label
_atom_site_type_symbol
_atom_site_symmetry_multiplicity
_atom_site_Wyckoff_symbol
_atom_site_fract_x
_atom_site_fract_y
_atom_site_fract_z
_atom_site_occupancy
_atom_site_attached_hydrogens
_atom_site_calc_flag
Pd1 Pd0 4 a 0. 0. 0. 1. 0 d

loop_
_atom_type_symbol
_atom_type_oxidation_number
Pd0 0.000

loop_
_cod_related_entry_id
_cod_related_entry_database
_cod_related_entry_code
1 ChemSpider 22380
2 AMCSD 0018007
